data_4307248
loop_
_publ_author_name
'Elaine Phuay Leng Tay'
'Seah Ling Kuan'
'Weng Kee Leong'
'Lai Yoong Goh'

_publ_section_title
;
Synthetic and X-ray Structural and Reactivity Studies of Cp*RuIV Complexes
Containing Bidentate Dithiocarbonate, Xanthate, Carbonate, and Phosphinate
Ligands (Cp* = \h5-C5Me5)
;
_journal_name_full 'Inorganic Chemistry'
_journal_page_first 1440
_journal_page_last 1450
_journal_paper_doi 10.1021/ic061781t
_journal_volume 46
_journal_year 2007
_chemical_formula_sum 'C20 H33 Cl7 N2 Ru S4'
_chemical_formula_weight 778.94
_chemical_name_systematic
; 
 ? 
;
_space_group_IT_number 2
_symmetry_cell_setting triclinic
_symmetry_space_group_name_Hall '-P 1'
_symmetry_space_group_name_H-M 'P -1'
_atom_sites_solution_hydrogens geom
_atom_sites_solution_primary direct
_atom_sites_solution_secondary difmap
_audit_creation_method SHELXL-97
_cell_angle_alpha 64.5000(10)
_cell_angle_beta 78.2670(10)
_cell_angle_gamma 80.5640(10)
_cell_formula_units_Z 2
_cell_length_a 11.1679(4)
_cell_length_b 12.8682(5)
_cell_length_c 13.0374(5)
_cell_measurement_reflns_used 8219
_cell_measurement_temperature 223(2)
_cell_measurement_theta_max 29.72
_cell_measurement_theta_min 2.36
_cell_volume 1649.56(11)
_computing_cell_refinement 'Bruker XSCANS'
_computing_data_collection 'Bruker XSCANS'
_computing_data_reduction 'Bruker SHELXTL'
_computing_molecular_graphics 'Bruker SHELXTL'
_computing_publication_material 'Bruker SHELXTL'
_computing_structure_refinement 'Bruker SHELXTL'
_computing_structure_solution 'Bruker SHELXTL'
_diffrn_ambient_temperature 223(2)
_diffrn_measured_fraction_theta_full 0.996
_diffrn_measured_fraction_theta_max 0.996
_diffrn_measurement_device_type 'Bruker P4'
_diffrn_measurement_method '\w scans'
_diffrn_radiation_monochromator graphite
_diffrn_radiation_source 'fine-focus sealed tube'
_diffrn_radiation_type MoK\a
_diffrn_radiation_wavelength 0.71073
_diffrn_reflns_av_R_equivalents 0.0294
_diffrn_reflns_av_sigmaI/netI 0.0294
_diffrn_reflns_limit_h_max 13
_diffrn_reflns_limit_h_min -13
_diffrn_reflns_limit_k_max 16
_diffrn_reflns_limit_k_min -14
_diffrn_reflns_limit_l_max 16
_diffrn_reflns_limit_l_min 0
_diffrn_reflns_number 23588
_diffrn_reflns_theta_full 26.37
_diffrn_reflns_theta_max 26.37
_diffrn_reflns_theta_min 2.36
_exptl_absorpt_coefficient_mu 1.310
_exptl_absorpt_correction_T_max 0.8178
_exptl_absorpt_correction_T_min 0.6947
_exptl_absorpt_correction_type SADABS
_exptl_crystal_colour 'DARK RED'
_exptl_crystal_density_diffrn 1.568
_exptl_crystal_density_method 'not measured'
_exptl_crystal_description PLATE
_exptl_crystal_F_000 788
_exptl_crystal_size_max 0.30
_exptl_crystal_size_mid 0.24
_exptl_crystal_size_min 0.16
_refine_diff_density_max 0.870
_refine_diff_density_min -0.499
_refine_diff_density_rms 0.088
_refine_ls_extinction_method none
_refine_ls_goodness_of_fit_ref 1.098
_refine_ls_hydrogen_treatment mixed
_refine_ls_matrix_type full
_refine_ls_number_parameters 316
_refine_ls_number_reflns 6714
_refine_ls_number_restraints 0
_refine_ls_restrained_S_all 1.098
_refine_ls_R_factor_all 0.0471
_refine_ls_R_factor_gt 0.0435
_refine_ls_shift/su_max 0.028
_refine_ls_shift/su_mean 0.002
_refine_ls_structure_factor_coef Fsqd
_refine_ls_weighting_details 'calc w=1/[\s^2^(Fo^2^)+(0.0493P)^2^+1.9400P] where P=(Fo^2^+2Fc^2^)/3'
_refine_ls_weighting_scheme calc
_refine_ls_wR_factor_gt 0.1049
_refine_ls_wR_factor_ref 0.1074
_reflns_number_gt 6234
_reflns_number_total 6714
_reflns_threshold_expression >2sigma(I)
_cod_data_source_file ic061781tsi20060920_065925_04.cif
_cod_data_source_block et11
_cod_depositor_comments
;
The following automatic conversions were performed:
'_symmetry_cell_setting' value 'Triclinic' changed to 'triclinic'
according to '/home/saulius/struct/CIF-dictionaries/cif_core.dic'
dictionary named 'cif_core.dic' version 2.4.1 from 2010-06-29.

Automatic conversion script
Id: cif_fix_enum 1527 2010-12-29 10:47:43Z saulius 
;
_cod_original_sg_symbol_H-M 'P -1 '
_cod_database_code 4307248

loop_
_symmetry_equiv_pos_as_xyz
'x, y, z'
'-x, -y, -z'

loop_
_atom_site_label
_atom_site_type_symbol
_atom_site_fract_x
_atom_site_fract_y
_atom_site_fract_z
_atom_site_U_iso_or_equiv
_atom_site_adp_type
_atom_site_occupancy
_atom_site_symmetry_multiplicity
_atom_site_calc_flag
_atom_site_refinement_flags
_atom_site_disorder_assembly
_atom_site_disorder_group
Ru1 Ru 0.58297(2) 0.70719(2) 0.56084(2) 0.03037(9) Uani 1 1 d . . .
S1 S 0.60010(8) 0.65901(8) 0.40077(7) 0.0413(2) Uani 1 1 d . . .
S2 S 0.64739(8) 0.86935(7) 0.38944(7) 0.0408(2) Uani 1 1 d . . .
S3 S 0.42695(8) 0.84656(7) 0.59200(8) 0.0418(2) Uani 1 1 d . . .
S4 S 0.38770(8) 0.63000(7) 0.61104(8) 0.03873(19) Uani 1 1 d . . .
N1 N 0.6832(3) 0.8302(3) 0.1986(3) 0.0546(8) Uani 1 1 d . . .
N2 N 0.2051(3) 0.7631(3) 0.6770(3) 0.0455(7) Uani 1 1 d . . .
C1 C 0.6501(3) 0.7915(3) 0.3107(3) 0.0403(7) Uani 1 1 d . . .
C2 C 0.3203(3) 0.7492(3) 0.6337(3) 0.0359(7) Uani 1 1 d . . .
C11 C 0.6747(5) 0.7603(5) 0.1362(4) 0.0711(13) Uani 1 1 d . . .
H11A H 0.6680 0.6794 0.1907 0.085 Uiso 1 1 calc R . .
H11B H 0.7495 0.7639 0.0808 0.085 Uiso 1 1 calc R . .
C12 C 0.5641(6) 0.8035(6) 0.0734(5) 0.0936(18) Uani 1 1 d . . .
H12A H 0.4897 0.7964 0.1285 0.140 Uiso 1 1 calc R . .
H12B H 0.5619 0.7578 0.0310 0.140 Uiso 1 1 calc R . .
H12C H 0.5699 0.8839 0.0203 0.140 Uiso 1 1 calc R . .
C13 C 0.7290(4) 0.9455(4) 0.1311(4) 0.0673(12) Uani 1 1 d . . .
H13A H 0.6878 0.9980 0.1664 0.081 Uiso 1 1 calc R . .
H13B H 0.7087 0.9761 0.0532 0.081 Uiso 1 1 calc R . .
C14 C 0.8658(5) 0.9418(5) 0.1247(5) 0.0887(17) Uani 1 1 d . . .
H14A H 0.8864 0.9111 0.2018 0.133 Uiso 1 1 calc R . .
H14B H 0.8919 1.0192 0.0815 0.133 Uiso 1 1 calc R . .
H14C H 0.9072 0.8925 0.0867 0.133 Uiso 1 1 calc R . .
C21 C 0.1555(4) 0.8711(4) 0.6880(4) 0.0666(13) Uani 1 1 d . . .
H21A H 0.2155 0.8976 0.7136 0.100 Uiso 1 1 calc R . .
H21B H 0.0810 0.8581 0.7435 0.100 Uiso 1 1 calc R . .
H21C H 0.1370 0.9293 0.6140 0.100 Uiso 1 1 calc R . .
C22 C 0.1231(4) 0.6723(4) 0.7109(4) 0.0601(11) Uani 1 1 d . . .
H22A H 0.1089 0.6660 0.6429 0.090 Uiso 1 1 calc R . .
H22B H 0.0455 0.6915 0.7509 0.090 Uiso 1 1 calc R . .
H22C H 0.1605 0.5993 0.7612 0.090 Uiso 1 1 calc R . .
C101 C 0.6196(4) 0.5741(4) 0.7387(4) 0.0634(12) Uani 1 1 d . . .
C102 C 0.6972(4) 0.5484(3) 0.6516(4) 0.0593(12) Uani 1 1 d . . .
C103 C 0.7740(3) 0.6417(3) 0.5861(3) 0.0435(8) Uani 1 1 d . . .
C104 C 0.7385(3) 0.7256(3) 0.6342(3) 0.0388(7) Uani 1 1 d . . .
C105 C 0.6441(3) 0.6825(4) 0.7284(3) 0.0510(9) Uani 1 1 d . . .
C106 C 0.5315(6) 0.4958(6) 0.8343(5) 0.113(3) Uani 1 1 d . . .
H10A H 0.5712 0.4534 0.9021 0.170 Uiso 1 1 calc R . .
H10B H 0.5073 0.4418 0.8100 0.170 Uiso 1 1 calc R . .
H10C H 0.4593 0.5419 0.8520 0.170 Uiso 1 1 calc R . .
C107 C 0.7104(6) 0.4373(4) 0.6346(6) 0.102(2) Uani 1 1 d . . .
H10D H 0.7430 0.4527 0.5551 0.152 Uiso 1 1 calc R . .
H10E H 0.6307 0.4075 0.6539 0.152 Uiso 1 1 calc R . .
H10F H 0.7659 0.3807 0.6841 0.152 Uiso 1 1 calc R . .
C108 C 0.8806(4) 0.6456(5) 0.4937(4) 0.0648(12) Uani 1 1 d . . .
H10G H 0.9552 0.6143 0.5278 0.097 Uiso 1 1 calc R . .
H10H H 0.8889 0.7250 0.4385 0.097 Uiso 1 1 calc R . .
H10I H 0.8666 0.5999 0.4550 0.097 Uiso 1 1 calc R . .
C109 C 0.7979(4) 0.8343(4) 0.6004(4) 0.0510(9) Uani 1 1 d . . .
H10J H 0.8434 0.8252 0.6601 0.076 Uiso 1 1 calc R . .
H10K H 0.7352 0.8983 0.5905 0.076 Uiso 1 1 calc R . .
H10L H 0.8534 0.8498 0.5288 0.076 Uiso 1 1 calc R . .
C110 C 0.5905(4) 0.7389(6) 0.8090(4) 0.0802(16) Uani 1 1 d . . .
H11C H 0.5105 0.7118 0.8476 0.120 Uiso 1 1 calc R . .
H11D H 0.5821 0.8220 0.7660 0.120 Uiso 1 1 calc R . .
H11E H 0.6444 0.7192 0.8657 0.120 Uiso 1 1 calc R . .
Cl1 Cl 0.87935(8) 0.78628(8) 0.88728(7) 0.0460(2) Uani 1 1 d . . .
C60 C 0.9084(5) 0.3724(4) 0.9434(5) 0.0728(14) Uani 1 1 d . . .
H60 H 0.9706 0.3365 0.9959 0.087 Uiso 1 1 calc R . .
C70 C 0.7940(4) 0.0620(3) 0.7327(4) 0.0537(10) Uani 1 1 d . . .
H70 H 0.8160 -0.0215 0.7758 0.064 Uiso 1 1 calc R . .
Cl61 Cl 0.86378(13) 0.51274(11) 0.93365(14) 0.0818(4) Uani 1 1 d . . .
Cl62 Cl 0.97492(19) 0.37819(15) 0.80651(15) 0.1077(6) Uani 1 1 d . . .
Cl63 Cl 0.78309(18) 0.28683(14) 0.9976(2) 0.1167(7) Uani 1 1 d . . .
Cl71 Cl 0.80855(16) 0.13352(12) 0.81580(13) 0.0890(4) Uani 1 1 d . . .
Cl72 Cl 0.64298(12) 0.07981(13) 0.70618(14) 0.0844(4) Uani 1 1 d . . .
Cl73 Cl 0.89157(15) 0.10978(15) 0.60085(14) 0.1001(5) Uani 1 1 d . . .

loop_
_atom_site_aniso_label
_atom_site_aniso_U_11
_atom_site_aniso_U_22
_atom_site_aniso_U_33
_atom_site_aniso_U_23
_atom_site_aniso_U_13
_atom_site_aniso_U_12
Ru1 0.03062(14) 0.03119(14) 0.03062(14) -0.01275(10) -0.00610(10) -0.00419(10)
S1 0.0464(5) 0.0433(5) 0.0392(4) -0.0221(4) -0.0017(4) -0.0082(4)
S2 0.0437(5) 0.0365(4) 0.0390(4) -0.0126(4) -0.0017(4) -0.0091(3)
S3 0.0412(5) 0.0361(4) 0.0500(5) -0.0220(4) 0.0004(4) -0.0056(3)
S4 0.0356(4) 0.0395(4) 0.0465(5) -0.0229(4) -0.0022(3) -0.0074(3)
N1 0.056(2) 0.066(2) 0.0367(16) -0.0187(16) 0.0049(14) -0.0115(16)
N2 0.0390(16) 0.0455(17) 0.0470(17) -0.0191(14) 0.0055(13) -0.0048(13)
C1 0.0352(17) 0.0478(19) 0.0373(17) -0.0183(15) -0.0023(14) -0.0037(14)
C2 0.0378(17) 0.0382(17) 0.0311(16) -0.0147(14) -0.0035(13) -0.0023(13)
C11 0.075(3) 0.095(4) 0.046(2) -0.040(2) 0.014(2) -0.011(3)
C12 0.113(5) 0.116(5) 0.068(3) -0.051(3) -0.013(3) -0.019(4)
C13 0.067(3) 0.068(3) 0.044(2) -0.008(2) 0.008(2) -0.013(2)
C14 0.073(3) 0.081(4) 0.091(4) -0.023(3) 0.014(3) -0.021(3)
C21 0.056(3) 0.052(2) 0.080(3) -0.029(2) 0.019(2) -0.0020(19)
C22 0.041(2) 0.058(2) 0.073(3) -0.025(2) 0.0097(19) -0.0119(18)
C101 0.063(3) 0.067(3) 0.048(2) 0.002(2) -0.028(2) -0.025(2)
C102 0.072(3) 0.0353(19) 0.074(3) -0.0112(19) -0.049(2) 0.0012(18)
C103 0.0411(19) 0.047(2) 0.051(2) -0.0256(17) -0.0200(16) 0.0042(15)
C104 0.0343(17) 0.0476(19) 0.0397(18) -0.0206(15) -0.0118(14) -0.0018(14)
C105 0.042(2) 0.075(3) 0.0352(18) -0.0189(18) -0.0102(15) -0.0070(18)
C106 0.110(5) 0.122(5) 0.063(3) 0.034(3) -0.040(3) -0.066(4)
C107 0.135(5) 0.038(2) 0.151(6) -0.029(3) -0.102(5) 0.015(3)
C108 0.040(2) 0.090(3) 0.085(3) -0.059(3) -0.015(2) 0.017(2)
C109 0.049(2) 0.059(2) 0.058(2) -0.033(2) -0.0116(18) -0.0125(18)
C110 0.057(3) 0.150(5) 0.049(2) -0.058(3) -0.004(2) -0.007(3)
Cl1 0.0447(5) 0.0476(5) 0.0368(4) -0.0143(4) -0.0026(3) 0.0068(4)
C60 0.081(3) 0.052(3) 0.094(4) -0.027(3) -0.049(3) 0.005(2)
C70 0.054(2) 0.045(2) 0.055(2) -0.0122(18) -0.0161(19) 0.0009(17)
Cl61 0.0863(9) 0.0565(7) 0.1119(11) -0.0350(7) -0.0468(8) 0.0103(6)
Cl62 0.1417(15) 0.0987(11) 0.0972(11) -0.0462(9) -0.0538(11) 0.0129(10)
Cl63 0.1060(12) 0.0719(9) 0.1676(18) -0.0281(10) -0.0511(12) -0.0183(8)
Cl71 0.1307(13) 0.0624(7) 0.0853(9) -0.0264(7) -0.0514(9) -0.0062(8)
Cl72 0.0555(7) 0.1007(10) 0.1098(11) -0.0559(9) -0.0288(7) 0.0157(7)
Cl73 0.0874(10) 0.1034(11) 0.0781(9) -0.0143(8) 0.0122(8) -0.0210(8)

loop_
_atom_type_symbol
_atom_type_description
_atom_type_scat_dispersion_real
_atom_type_scat_dispersion_imag
_atom_type_scat_source
C C 0.0033 0.0016 'International Tables Vol C Tables 4.2.6.8 and 6.1.1.4'
H H 0.0000 0.0000 'International Tables Vol C Tables 4.2.6.8 and 6.1.1.4'
N N 0.0061 0.0033 'International Tables Vol C Tables 4.2.6.8 and 6.1.1.4'
S S 0.1246 0.1234 'International Tables Vol C Tables 4.2.6.8 and 6.1.1.4'
Cl Cl 0.1484 0.1585 'International Tables Vol C Tables 4.2.6.8 and 6.1.1.4'
Ru Ru -1.2594 0.8363 'International Tables Vol C Tables 4.2.6.8 and 6.1.1.4'

loop_
_geom_angle_atom_site_label_1
_geom_angle_atom_site_label_2
_geom_angle_atom_site_label_3
_geom_angle
_geom_angle_site_symmetry_1
_geom_angle_site_symmetry_3
_geom_angle_publ_flag
C103 Ru1 C102 38.05(16) . . ?
C103 Ru1 C104 37.78(13) . . ?
C102 Ru1 C104 62.54(14) . . ?
C103 Ru1 C101 61.77(16) . . ?
C102 Ru1 C101 36.44(18) . . ?
C104 Ru1 C101 60.91(14) . . ?
C103 Ru1 C105 61.70(14) . . ?
C102 Ru1 C105 61.03(16) . . ?
C104 Ru1 C105 36.40(13) . . ?
C101 Ru1 C105 35.85(16) . . ?
C103 Ru1 S2 91.57(11) . . ?
C102 Ru1 S2 127.02(14) . . ?
C104 Ru1 S2 87.73(9) . . ?
C101 Ru1 S2 148.40(11) . . ?
C105 Ru1 S2 118.09(11) . . ?
C103 Ru1 S1 92.42(10) . . ?
C102 Ru1 S1 91.39(13) . . ?
C104 Ru1 S1 126.20(9) . . ?
C101 Ru1 S1 122.90(14) . . ?
C105 Ru1 S1 151.45(11) . . ?
S2 Ru1 S1 71.24(3) . . ?
C103 Ru1 S3 140.54(9) . . ?
C102 Ru1 S3 142.66(14) . . ?
C104 Ru1 S3 102.80(9) . . ?
C101 Ru1 S3 106.25(15) . . ?
C105 Ru1 S3 86.53(11) . . ?
S2 Ru1 S3 83.09(3) . . ?
S1 Ru1 S3 121.98(3) . . ?
C103 Ru1 S4 137.58(10) . . ?
C102 Ru1 S4 99.70(12) . . ?
C104 Ru1 S4 143.43(9) . . ?
C101 Ru1 S4 85.55(11) . . ?
C105 Ru1 S4 107.36(10) . . ?
S2 Ru1 S4 125.73(3) . . ?
S1 Ru1 S4 83.05(3) . . ?
S3 Ru1 S4 71.22(3) . . ?
C1 S1 Ru1 89.94(12) . . ?
C1 S2 Ru1 89.94(12) . . ?
C2 S3 Ru1 89.53(12) . . ?
C2 S4 Ru1 89.43(12) . . ?
C1 N1 C11 121.1(4) . . ?
C1 N1 C13 121.1(4) . . ?
C11 N1 C13 117.8(3) . . ?
C2 N2 C22 120.2(3) . . ?
C2 N2 C21 120.7(3) . . ?
C22 N2 C21 119.0(3) . . ?
N1 C1 S1 126.6(3) . . ?
N1 C1 S2 124.6(3) . . ?
S1 C1 S2 108.77(19) . . ?
N2 C2 S3 125.5(3) . . ?
N2 C2 S4 125.3(3) . . ?
S3 C2 S4 109.27(18) . . ?
N1 C11 C12 111.0(4) . . ?
N1 C13 C14 112.1(4) . . ?
C102 C101 C105 108.8(4) . . ?
C102 C101 C106 126.4(5) . . ?
C105 C101 C106 124.6(5) . . ?
C102 C101 Ru1 68.9(2) . . ?
C105 C101 Ru1 72.6(2) . . ?
C106 C101 Ru1 128.3(3) . . ?
C101 C102 C103 108.1(4) . . ?
C101 C102 C107 127.4(5) . . ?
C103 C102 C107 124.2(5) . . ?
C101 C102 Ru1 74.7(2) . . ?
C103 C102 Ru1 70.5(2) . . ?
C107 C102 Ru1 125.4(3) . . ?
C104 C103 C102 106.9(4) . . ?
C104 C103 C108 125.9(4) . . ?
C102 C103 C108 126.9(4) . . ?
C104 C103 Ru1 72.54(19) . . ?
C102 C103 Ru1 71.4(2) . . ?
C108 C103 Ru1 126.4(3) . . ?
C105 C104 C103 107.9(3) . . ?
C105 C104 C109 124.9(3) . . ?
C103 C104 C109 126.9(3) . . ?
C105 C104 Ru1 74.2(2) . . ?
C103 C104 Ru1 69.68(19) . . ?
C109 C104 Ru1 126.5(3) . . ?
C101 C105 C104 108.3(4) . . ?
C101 C105 C110 126.8(4) . . ?
C104 C105 C110 124.6(4) . . ?
C101 C105 Ru1 71.5(2) . . ?
C104 C105 Ru1 69.40(19) . . ?
C110 C105 Ru1 129.5(3) . . ?
Cl61 C60 Cl63 111.6(3) . . ?
Cl61 C60 Cl62 109.4(3) . . ?
Cl63 C60 Cl62 109.7(3) . . ?
Cl71 C70 Cl72 111.2(2) . . ?
Cl71 C70 Cl73 112.2(2) . . ?
Cl72 C70 Cl73 108.6(2) . . ?

loop_
_geom_bond_atom_site_label_1
_geom_bond_atom_site_label_2
_geom_bond_distance
_geom_bond_site_symmetry_2
_geom_bond_publ_flag
Ru1 C103 2.197(3) . ?
Ru1 C102 2.209(4) . ?
Ru1 C104 2.235(3) . ?
Ru1 C101 2.283(4) . ?
Ru1 C105 2.298(4) . ?
Ru1 S2 2.3851(9) . ?
Ru1 S1 2.3852(9) . ?
Ru1 S3 2.3942(9) . ?
Ru1 S4 2.3960(8) . ?
S1 C1 1.709(4) . ?
S2 C1 1.709(4) . ?
S3 C2 1.709(3) . ?
S4 C2 1.711(3) . ?
N1 C1 1.317(5) . ?
N1 C11 1.473(6) . ?
N1 C13 1.476(6) . ?
N2 C2 1.313(4) . ?
N2 C22 1.463(5) . ?
N2 C21 1.465(5) . ?
C11 C12 1.517(8) . ?
C13 C14 1.507(7) . ?
C101 C102 1.407(7) . ?
C101 C105 1.410(6) . ?
C101 C106 1.511(6) . ?
C102 C103 1.436(6) . ?
C102 C107 1.518(6) . ?
C103 C104 1.435(5) . ?
C103 C108 1.502(6) . ?
C104 C105 1.417(5) . ?
C104 C109 1.498(5) . ?
C105 C110 1.499(6) . ?
C60 Cl61 1.748(5) . ?
C60 Cl63 1.762(5) . ?
C60 Cl62 1.763(6) . ?
C70 Cl71 1.739(5) . ?
C70 Cl72 1.750(4) . ?
C70 Cl73 1.752(4) . ?
